data_7114212
loop_
_publ_author_name
'Murugesu, Muralee'
'Anson, Christopher E.'
'Powell, Annie K.'

_publ_section_title
;
 Engineering of ferrimagnetic Cu12-cluster arrays through supramolecular
 interactionsElectronic supplementary information (ESI) available: \cT vs.
 T plot for K+ salt 1b at magnetic fields of 1 and 10 kOe. See
 http://www.rsc.org/suppdata/cc/b2/b201585b/
;
_journal_issue 10
_journal_name_full 'Chemical Communications'
_journal_page_first 1054
_journal_paper_doi 10.1039/b201585b
_journal_year 2002
_chemical_formula_sum 'C88 H128 Cu12 K2 N6 O58'
_chemical_formula_weight 3038.64
_chemical_name_systematic
; 
? 
;
_space_group_IT_number 11
_symmetry_cell_setting monoclinic
_symmetry_space_group_name_Hall '-P 2yb'
_symmetry_space_group_name_H-M 'P 1 21/m 1'
_atom_sites_solution_hydrogens geom
_atom_sites_solution_primary direct
_atom_sites_solution_secondary difmap
_audit_creation_method SHELXL-97
_cell_angle_alpha 90.00
_cell_angle_beta 92.655(7)
_cell_angle_gamma 90.00
_cell_formula_units_Z 2
_cell_length_a 12.2497(6)
_cell_length_b 32.628(3)
_cell_length_c 14.5421(9)
_cell_measurement_reflns_used 8000
_cell_measurement_temperature 180(2)
_cell_measurement_theta_max 23.65
_cell_measurement_theta_min 2.08
_cell_volume 5806.0(7)
_computing_cell_refinement 'IPDS 2.92 (Stoe & Cie GmbH, 1999)'
_computing_data_collection 'IPDS 2.92 (Stoe & Cie GmbH, 1999)'
_computing_data_reduction 'IPDS 2.92 (Stoe & Cie GmbH, 1999)'
_computing_molecular_graphics 'SHELXTL 5.1 (Bruker AXS Inc., 1997)'
_computing_publication_material 'SHELXTL 5.1 (Bruker AXS Inc., 1997)'
_computing_structure_refinement 'SHELXTL 5.1 (Bruker AXS Inc., 1997)'
_computing_structure_solution 'SHELXTL 5.1 (Bruker AXS Inc., 1997)'
_diffrn_ambient_temperature 180(2)
_diffrn_measured_fraction_theta_full 0.950
_diffrn_measured_fraction_theta_max 0.941
_diffrn_measurement_device_type 'Stoe IPDS'
_diffrn_measurement_method 'area detector'
_diffrn_radiation_monochromator graphite
_diffrn_radiation_source 'fine-focus sealed tube'
_diffrn_radiation_type MoK\a
_diffrn_radiation_wavelength 0.71073
_diffrn_reflns_av_R_equivalents 0.0438
_diffrn_reflns_av_sigmaI/netI 0.0447
_diffrn_reflns_limit_h_max 14
_diffrn_reflns_limit_h_min -14
_diffrn_reflns_limit_k_max 36
_diffrn_reflns_limit_k_min -39
_diffrn_reflns_limit_l_max 17
_diffrn_reflns_limit_l_min -17
_diffrn_reflns_number 25478
_diffrn_reflns_theta_full 25.00
_diffrn_reflns_theta_max 25.89
_diffrn_reflns_theta_min 2.08
_exptl_absorpt_coefficient_mu 2.320
_exptl_absorpt_correction_type none
_exptl_crystal_colour blue
_exptl_crystal_density_diffrn 1.738
_exptl_crystal_density_method 'not measured'
_exptl_crystal_description chunk
_exptl_crystal_F_000 3096
_exptl_crystal_size_max 0.40
_exptl_crystal_size_mid 0.35
_exptl_crystal_size_min 0.20
_refine_diff_density_max 1.181
_refine_diff_density_min -0.733
_refine_diff_density_rms 0.110
_refine_ls_extinction_method none
_refine_ls_goodness_of_fit_ref 0.949
_refine_ls_hydrogen_treatment mixed
_refine_ls_matrix_type full
_refine_ls_number_parameters 823
_refine_ls_number_reflns 10801
_refine_ls_number_restraints 6
_refine_ls_restrained_S_all 0.948
_refine_ls_R_factor_all 0.0461
_refine_ls_R_factor_gt 0.0357
_refine_ls_shift/su_max 0.001
_refine_ls_shift/su_mean 0.000
_refine_ls_structure_factor_coef Fsqd
_refine_ls_weighting_details 'calc w=1/[\s^2^(Fo^2^)+(0.0651P)^2^+0.0000P] where P=(Fo^2^+2Fc^2^)/3'
_refine_ls_weighting_scheme calc
_refine_ls_wR_factor_gt 0.0921
_refine_ls_wR_factor_ref 0.0955
_reflns_number_gt 8428
_reflns_number_total 10801
_reflns_threshold_expression >2sigma(I)
_cod_data_source_file b201585b.txt
_cod_data_source_block cu12
_cod_original_cell_volume 5805.9(7)
_cod_database_code 7114212

loop_
_symmetry_equiv_pos_as_xyz
'x, y, z'
'-x, y+1/2, -z'
'-x, -y, -z'
'x, -y-1/2, z'

loop_
_atom_site_label
_atom_site_type_symbol
_atom_site_fract_x
_atom_site_fract_y
_atom_site_fract_z
_atom_site_U_iso_or_equiv
_atom_site_adp_type
_atom_site_occupancy
_atom_site_symmetry_multiplicity
_atom_site_calc_flag
_atom_site_refinement_flags
_atom_site_disorder_assembly
_atom_site_disorder_group
Cu1 Cu 0.83006(3) 0.129668(11) 0.13965(2) 0.01709(9) Uani 1 1 d . . .
Cu2 Cu 0.57477(3) 0.127192(11) 0.16799(2) 0.01693(9) Uani 1 1 d . . .
Cu3 Cu 0.74062(3) 0.126105(11) 0.33818(2) 0.01693(9) Uani 1 1 d . . .
Cu4 Cu 0.61164(3) 0.204253(11) -0.02514(2) 0.01827(10) Uani 1 1 d . . .
Cu5 Cu 0.51531(3) 0.203935(11) 0.40269(2) 0.01924(10) Uani 1 1 d . . .
Cu6 Cu 1.01773(3) 0.204043(11) 0.28644(3) 0.02025(10) Uani 1 1 d . . .
O1 O 0.71468(18) 0.15438(6) 0.21591(13) 0.0162(4) Uani 1 1 d . . .
C1 C 0.7149(3) 0.19888(9) 0.2180(2) 0.0189(6) Uani 1 1 d . . .
H1A H 0.7870 0.2087 0.2401 0.028 Uiso 1 1 calc R . .
H1B H 0.6595 0.2085 0.2594 0.028 Uiso 1 1 calc R . .
H1C H 0.6983 0.2095 0.1558 0.028 Uiso 1 1 calc R . .
O2 O 0.6815(3) 0.2500 -0.0856(2) 0.0243(7) Uani 1 2 d S . .
C2 C 0.7923(5) 0.2500 -0.1087(4) 0.0368(13) Uani 1 2 d S . .
H2A H 0.8380 0.2406 -0.0558 0.055 Uiso 0.50 1 calc PR . .
H2B H 0.8140 0.2778 -0.1254 0.055 Uiso 0.50 1 calc PR . .
H2C H 0.8017 0.2316 -0.1610 0.055 Uiso 0.50 1 calc PR . .
O3 O 0.5426(3) 0.2500 0.0293(2) 0.0261(7) Uani 1 2 d S . .
C3 C 0.4584(5) 0.2500 0.0936(4) 0.0314(12) Uani 1 2 d S . .
H3A H 0.3930 0.2632 0.0660 0.047 Uiso 0.50 1 calc PR . .
H3B H 0.4833 0.2651 0.1490 0.047 Uiso 0.50 1 calc PR . .
H3C H 0.4410 0.2217 0.1102 0.047 Uiso 0.50 1 calc PR . .
O4 O 0.4212(3) 0.2500 0.3810(2) 0.0285(8) Uani 1 2 d S . .
C4 C 0.3156(5) 0.2500 0.3335(4) 0.0392(14) Uani 1 2 d S . .
H4A H 0.2640 0.2656 0.3694 0.059 Uiso 0.50 1 calc PR . .
H4B H 0.2896 0.2217 0.3261 0.059 Uiso 0.50 1 calc PR . .
H4C H 0.3212 0.2627 0.2728 0.059 Uiso 0.50 1 calc PR . .
O5 O 0.6097(3) 0.2500 0.4286(2) 0.0231(7) Uani 1 2 d S . .
C5 C 0.7228(4) 0.2500 0.4540(3) 0.0264(11) Uani 1 2 d S . .
H5A H 0.7345 0.2365 0.5139 0.040 Uiso 0.50 1 calc PR . .
H5B H 0.7493 0.2783 0.4581 0.040 Uiso 0.50 1 calc PR . .
H5C H 0.7627 0.2351 0.4076 0.040 Uiso 0.50 1 calc PR . .
O6 O 1.0347(3) 0.2500 0.3674(2) 0.0254(7) Uani 1 2 d S . .
C6 C 1.0316(5) 0.2500 0.4643(3) 0.0334(12) Uani 1 2 d S . .
H6A H 1.0324 0.2783 0.4868 0.050 Uiso 0.50 1 calc PR . .
H6B H 1.0954 0.2353 0.4907 0.050 Uiso 0.50 1 calc PR . .
H6C H 0.9647 0.2363 0.4827 0.050 Uiso 0.50 1 calc PR . .
O7 O 0.9974(3) 0.2500 0.2054(2) 0.0294(8) Uani 1 2 d S . .
C7 C 0.9904(9) 0.2500 0.1082(4) 0.074(3) Uani 1 2 d S . .
H7A H 0.9336 0.2307 0.0864 0.112 Uiso 0.50 1 calc PR . .
H7B H 1.0608 0.2417 0.0849 0.112 Uiso 0.50 1 calc PR . .
H7C H 0.9720 0.2776 0.0859 0.112 Uiso 0.50 1 calc PR . .
N1 N 0.9401(2) 0.09760(8) 0.06619(17) 0.0194(6) Uani 1 1 d . . .
C8 C 0.9107(3) 0.09009(9) -0.0320(2) 0.0204(7) Uani 1 1 d . . .
C9 C 0.8309(3) 0.11342(9) -0.0815(2) 0.0208(7) Uani 1 1 d . . .
C10 C 0.8107(3) 0.10440(11) -0.1749(2) 0.0297(8) Uani 1 1 d . . .
H10 H 0.7560 0.1194 -0.2089 0.036 Uiso 1 1 calc R . .
C11 C 0.8677(4) 0.07432(12) -0.2189(2) 0.0347(9) Uani 1 1 d . . .
H11 H 0.8524 0.0688 -0.2823 0.042 Uiso 1 1 calc R . .
C12 C 0.9476(3) 0.05221(11) -0.1701(2) 0.0304(8) Uani 1 1 d . . .
H12 H 0.9875 0.0315 -0.2000 0.037 Uiso 1 1 calc R . .
C13 C 0.9690(3) 0.06027(10) -0.0778(2) 0.0260(7) Uani 1 1 d . . .
H13 H 1.0245 0.0452 -0.0449 0.031 Uiso 1 1 calc R . .
C14 C 0.7664(3) 0.14827(9) -0.0437(2) 0.0201(7) Uani 1 1 d . . .
O8 O 0.78921(19) 0.16401(6) 0.03483(14) 0.0203(5) Uani 1 1 d . . .
O9 O 0.6893(2) 0.16278(6) -0.09507(14) 0.0222(5) Uani 1 1 d . A .
C15 C 1.0460(3) 0.12118(12) 0.0694(3) 0.0334(8) Uani 1 1 d . . .
H15A H 1.0489 0.1371 0.0117 0.040 Uiso 1 1 calc R . .
H15B H 1.1066 0.1011 0.0698 0.040 Uiso 1 1 calc R . .
C16 C 1.0680(3) 0.15048(10) 0.1494(2) 0.0233(7) Uani 1 1 d . . .
O10 O 0.9837(2) 0.16269(7) 0.19188(15) 0.0237(5) Uani 1 1 d . . .
O11 O 1.1622(2) 0.16229(8) 0.16501(18) 0.0368(6) Uani 1 1 d . . .
C17 C 0.9493(4) 0.05765(10) 0.1175(2) 0.0319(9) Uani 1 1 d . . .
H17A H 1.0261 0.0481 0.1173 0.038 Uiso 1 1 calc R . .
H17B H 0.9035 0.0370 0.0842 0.038 Uiso 1 1 calc R . .
C18 C 0.9151(3) 0.05966(9) 0.2172(2) 0.0233(7) Uani 1 1 d . . .
O12 O 0.8576(2) 0.09053(7) 0.23860(14) 0.0233(5) Uani 1 1 d . . .
O13 O 0.9404(3) 0.03104(8) 0.26896(16) 0.0378(7) Uani 1 1 d . . .
N2 N 0.4424(2) 0.09286(8) 0.12414(17) 0.0201(6) Uani 1 1 d . . .
C19 C 0.3636(3) 0.08332(9) 0.1947(2) 0.0198(7) Uani 1 1 d . . .
C20 C 0.3510(3) 0.10795(9) 0.2732(2) 0.0206(7) Uani 1 1 d . . .
C21 C 0.2700(3) 0.09773(11) 0.3328(2) 0.0276(8) Uani 1 1 d . . .
H21 H 0.2605 0.1145 0.3853 0.033 Uiso 1 1 calc R . .
C22 C 0.2023(3) 0.06398(12) 0.3187(3) 0.0327(8) Uani 1 1 d . . .
H22 H 0.1475 0.0577 0.3606 0.039 Uiso 1 1 calc R . .
C23 C 0.2166(3) 0.03961(11) 0.2417(2) 0.0315(8) Uani 1 1 d . . .
H23 H 0.1716 0.0162 0.2311 0.038 Uiso 1 1 calc R . .
C24 C 0.2954(3) 0.04912(10) 0.1805(2) 0.0257(7) Uani 1 1 d . . .
H24 H 0.3036 0.0323 0.1280 0.031 Uiso 1 1 calc R . .
C25 C 0.4186(3) 0.14551(9) 0.2976(2) 0.0204(7) Uani 1 1 d . . .
O14 O 0.48636(19) 0.16085(6) 0.24394(14) 0.0204(5) Uani 1 1 d . . .
O15 O 0.4045(2) 0.16156(7) 0.37563(15) 0.0249(5) Uani 1 1 d . . .
C26 C 0.3816(3) 0.11649(10) 0.0485(2) 0.0250(7) Uani 1 1 d . . .
H26A H 0.3226 0.1324 0.0763 0.030 Uiso 1 1 calc R . .
H26B H 0.3465 0.0966 0.0051 0.030 Uiso 1 1 calc R . .
C27 C 0.4507(3) 0.14594(10) -0.0062(2) 0.0228(7) Uani 1 1 d . . .
O16 O 0.5312(2) 0.16284(6) 0.03928(14) 0.0217(5) Uani 1 1 d . . .
O17 O 0.4233(2) 0.15383(9) -0.08641(16) 0.0364(6) Uani 1 1 d . A .
C28 C 0.4937(3) 0.05422(10) 0.0890(2) 0.0268(8) Uani 1 1 d . . .
H28A H 0.4504 0.0447 0.0339 0.032 Uiso 1 1 calc R . .
H28B H 0.4898 0.0327 0.1367 0.032 Uiso 1 1 calc R . .
C29 C 0.6120(3) 0.05907(10) 0.0639(2) 0.0263(8) Uani 1 1 d . . .
O18 O 0.6622(2) 0.09129(7) 0.09380(15) 0.0230(5) Uani 1 1 d . . .
O19 O 0.6541(3) 0.03140(8) 0.0198(2) 0.0421(7) Uani 1 1 d . . .
N3 N 0.7629(2) 0.08923(8) 0.45210(17) 0.0198(6) Uani 1 1 d . . .
C30 C 0.8768(3) 0.08213(9) 0.4858(2) 0.0205(7) Uani 1 1 d . . .
C31 C 0.9618(3) 0.10876(10) 0.4672(2) 0.0223(7) Uani 1 1 d . . .
C32 C 1.0656(3) 0.10120(12) 0.5096(2) 0.0295(8) Uani 1 1 d . . .
H32 H 1.1240 0.1195 0.4987 0.035 Uiso 1 1 calc R . .
C33 C 1.0845(3) 0.06776(13) 0.5670(2) 0.0363(9) Uani 1 1 d . . .
H33 H 1.1547 0.0636 0.5962 0.044 Uiso 1 1 calc R . .
C34 C 1.0003(3) 0.04035(12) 0.5817(2) 0.0325(9) Uani 1 1 d . . .
H34 H 1.0134 0.0167 0.6186 0.039 Uiso 1 1 calc R . .
C35 C 0.8979(3) 0.04772(10) 0.5424(2) 0.0261(8) Uani 1 1 d . . .
H35 H 0.8401 0.0292 0.5537 0.031 Uiso 1 1 calc R . .
C36 C 0.9547(3) 0.14577(9) 0.4040(2) 0.0208(7) Uani 1 1 d . . .
O20 O 0.86321(19) 0.16028(6) 0.37463(14) 0.0209(5) Uani 1 1 d . . .
O21 O 1.0434(2) 0.16203(7) 0.38288(16) 0.0260(5) Uani 1 1 d . . .
C37 C 0.7106(3) 0.04939(10) 0.4198(2) 0.0330(9) Uani 1 1 d . . .
H37A H 0.7680 0.0311 0.3970 0.040 Uiso 1 1 calc R . .
H37B H 0.6784 0.0357 0.4729 0.040 Uiso 1 1 calc R . .
C38 C 0.6227(3) 0.05489(10) 0.3444(2) 0.0262(7) Uani 1 1 d . . .
O22 O 0.6207(2) 0.08952(7) 0.30262(14) 0.0228(5) Uani 1 1 d . . .
O23 O 0.5602(3) 0.02620(8) 0.32478(19) 0.0415(7) Uani 1 1 d . . .
C39 C 0.7030(3) 0.10865(11) 0.5289(2) 0.0288(8) Uani 1 1 d . . .
H39A H 0.7585 0.1184 0.5755 0.035 Uiso 1 1 calc R . .
H39B H 0.6607 0.0868 0.5583 0.035 Uiso 1 1 calc R . .
C40 C 0.6246(3) 0.14433(10) 0.5074(2) 0.0238(7) Uani 1 1 d . . .
O24 O 0.6265(2) 0.16102(6) 0.42798(14) 0.0223(5) Uani 1 1 d . . .
O25 O 0.5669(3) 0.15558(9) 0.56966(17) 0.0413(7) Uani 1 1 d . . .
K1 K 0.49244(13) 0.16565(3) -0.25667(7) 0.0687(4) Uani 1 1 d U . .
O51 O 0.5621(4) 0.2500 -0.2466(3) 0.0548(12) Uani 1 2 d S . .
C51A C 0.646(4) 0.2500 -0.327(2) 0.092(14) Uani 0.50 2 d SP . 1
C51B C 0.617(3) 0.2500 -0.3246(19) 0.047(7) Uani 0.50 2 d SP . 2
O52 O 0.3013(16) 0.2288(4) -0.2197(12) 0.172(7) Uani 0.50 1 d P . .
C52 C 0.3094(16) 0.2500 -0.1257(10) 0.150(7) Uani 1 2 d S . .
O53A O 0.5476(16) 0.0882(5) -0.2594(8) 0.042(4) Uani 0.50 1 d P A 1
O53B O 0.540(3) 0.0852(7) -0.2653(14) 0.096(8) Uani 0.50 1 d P A 2
C53 C 0.5594(5) 0.05950(17) -0.1851(4) 0.0648(15) Uani 1 1 d . . .
O54 O 0.4978(3) -0.04106(9) 0.4178(2) 0.0456(7) Uani 1 1 d . . .
C54 C 0.5862(4) -0.05698(15) 0.4765(4) 0.0555(13) Uani 1 1 d . . .
O55 O 0.7738(4) -0.03523(17) 0.0726(4) 0.1029(18) Uani 1 1 d . . .
C55 C 0.7496(7) -0.0428(3) 0.1666(7) 0.112(3) Uani 1 1 d . . .
O56A O 0.3216(8) 0.1570(4) -0.4147(8) 0.101(3) Uani 0.50 1 d P A 1
C56A C 0.2651(14) 0.1887(5) -0.4434(11) 0.074(4) Uiso 0.50 1 d P A 1
O56B O 0.3191(7) 0.1989(3) -0.3296(5) 0.080(3) Uani 0.50 1 d P A 2
C56B C 0.3010(13) 0.1911(5) -0.4230(10) 0.064(3) Uiso 0.50 1 d P A 2
O57 O -0.0440(8) 0.2103(2) -0.2996(6) 0.172(4) Uani 1 1 d . . .
C57 C -0.0964(10) 0.1824(2) -0.3490(6) 0.119(3) Uani 1 1 d . . .
O58A O 0.1339(12) 0.1819(5) -0.2277(11) 0.135(6) Uani 0.50 1 d P B 1
C58A C 0.1353(18) 0.1496(9) -0.1720(19) 0.107(9) Uani 0.50 1 d P B 1
O58B O 0.162(4) 0.1511(18) -0.198(5) 0.43(4) Uani 0.50 1 d P C 2
C58B C 0.078(3) 0.1805(10) -0.1359(17) 0.159(11) Uani 0.50 1 d P C 2

loop_
_atom_site_aniso_label
_atom_site_aniso_U_11
_atom_site_aniso_U_22
_atom_site_aniso_U_33
_atom_site_aniso_U_23
_atom_site_aniso_U_13
_atom_site_aniso_U_12
Cu1 0.0225(2) 0.01207(17) 0.01702(17) 0.00050(13) 0.00432(15) 0.00355(14)
Cu2 0.0201(2) 0.01275(18) 0.01802(17) -0.00112(13) 0.00214(15) -0.00091(14)
Cu3 0.0227(2) 0.01257(17) 0.01564(17) 0.00240(13) 0.00199(15) 0.00001(14)
Cu4 0.0252(2) 0.01104(17) 0.01884(18) 0.00033(13) 0.00401(15) 0.00137(15)
Cu5 0.0245(2) 0.01118(17) 0.02237(19) -0.00057(14) 0.00455(16) -0.00028(15)
Cu6 0.0258(2) 0.01301(18) 0.02182(19) -0.00002(14) -0.00068(16) -0.00017(15)
O1 0.0218(13) 0.0110(10) 0.0158(9) 0.0014(7) 0.0011(9) 0.0011(8)
C1 0.0268(19) 0.0118(14) 0.0184(14) -0.0007(11) 0.0030(13) -0.0004(12)
O2 0.028(2) 0.0171(15) 0.0292(16) 0.000 0.0138(14) 0.000
C2 0.034(3) 0.030(3) 0.048(3) 0.000 0.016(3) 0.000
O3 0.032(2) 0.0141(15) 0.0335(17) 0.000 0.0178(15) 0.000
C3 0.034(3) 0.020(2) 0.041(3) 0.000 0.021(2) 0.000
O4 0.023(2) 0.0162(16) 0.046(2) 0.000 -0.0015(16) 0.000
C4 0.028(3) 0.030(3) 0.058(3) 0.000 -0.008(3) 0.000
O5 0.0219(19) 0.0141(15) 0.0333(17) 0.000 -0.0001(14) 0.000
C5 0.024(3) 0.024(2) 0.031(2) 0.000 -0.002(2) 0.000
O6 0.036(2) 0.0193(16) 0.0206(15) 0.000 -0.0011(14) 0.000
C6 0.050(4) 0.027(3) 0.023(2) 0.000 -0.004(2) 0.000
O7 0.050(2) 0.0175(16) 0.0203(15) 0.000 -0.0029(15) 0.000
C7 0.175(10) 0.026(3) 0.020(3) 0.000 -0.014(4) 0.000
N1 0.0245(16) 0.0121(12) 0.0217(12) -0.0008(10) 0.0017(11) 0.0023(10)
C8 0.026(2) 0.0134(14) 0.0218(15) -0.0014(12) 0.0061(13) 0.0005(12)
C9 0.0259(19) 0.0149(14) 0.0220(15) -0.0015(12) 0.0061(13) 0.0014(13)
C10 0.038(2) 0.0266(18) 0.0246(16) -0.0033(13) 0.0017(15) 0.0069(15)
C11 0.046(3) 0.036(2) 0.0229(16) -0.0096(14) 0.0020(16) 0.0086(17)
C12 0.038(2) 0.0232(17) 0.0308(17) -0.0080(14) 0.0089(16) 0.0053(15)
C13 0.030(2) 0.0184(16) 0.0300(17) 0.0000(13) 0.0054(15) 0.0052(14)
C14 0.0256(19) 0.0126(14) 0.0227(15) 0.0018(11) 0.0083(13) -0.0017(12)
O8 0.0275(14) 0.0140(10) 0.0197(10) -0.0003(8) 0.0050(9) 0.0031(9)
O9 0.0287(14) 0.0176(11) 0.0204(10) -0.0002(8) 0.0020(10) 0.0073(9)
C15 0.026(2) 0.037(2) 0.0379(19) -0.0145(16) 0.0102(16) -0.0069(16)
C16 0.027(2) 0.0177(15) 0.0252(16) 0.0018(12) 0.0025(14) 0.0003(13)
O10 0.0260(14) 0.0177(11) 0.0276(11) -0.0038(9) 0.0017(10) 0.0002(9)
O11 0.0264(16) 0.0389(15) 0.0453(15) -0.0096(12) 0.0029(12) -0.0062(12)
C17 0.052(3) 0.0177(16) 0.0269(17) 0.0028(13) 0.0102(16) 0.0155(16)
C18 0.030(2) 0.0153(15) 0.0243(15) -0.0007(12) 0.0012(14) 0.0042(13)
O12 0.0301(15) 0.0171(11) 0.0231(11) 0.0023(9) 0.0058(10) 0.0068(9)
O13 0.061(2) 0.0246(13) 0.0284(12) 0.0088(10) 0.0058(12) 0.0190(12)
N2 0.0263(16) 0.0129(12) 0.0209(12) -0.0003(10) 0.0006(11) -0.0021(11)
C19 0.0222(19) 0.0146(14) 0.0226(15) 0.0044(11) -0.0004(13) -0.0010(12)
C20 0.0233(19) 0.0152(14) 0.0233(15) 0.0018(12) 0.0013(13) -0.0020(12)
C21 0.029(2) 0.0272(18) 0.0270(16) -0.0025(14) 0.0066(15) -0.0056(14)
C22 0.031(2) 0.033(2) 0.0349(18) 0.0008(15) 0.0110(16) -0.0121(16)
C23 0.033(2) 0.0245(17) 0.0370(19) 0.0026(14) -0.0004(16) -0.0127(15)
C24 0.028(2) 0.0203(16) 0.0290(16) -0.0025(13) 0.0002(15) -0.0058(13)
C25 0.0232(19) 0.0124(14) 0.0258(16) 0.0006(12) 0.0025(13) 0.0022(12)
O14 0.0237(13) 0.0144(10) 0.0236(11) -0.0002(8) 0.0069(9) -0.0017(9)
O15 0.0282(15) 0.0180(11) 0.0296(12) -0.0048(9) 0.0116(10) -0.0045(9)
C26 0.027(2) 0.0253(17) 0.0227(15) 0.0031(13) -0.0030(14) -0.0038(14)
C27 0.026(2) 0.0189(15) 0.0235(15) 0.0004(12) 0.0023(14) 0.0043(13)
O16 0.0294(14) 0.0141(10) 0.0218(11) 0.0023(8) 0.0021(10) -0.0023(9)
O17 0.0407(18) 0.0449(16) 0.0232(12) 0.0101(11) -0.0029(11) -0.0056(12)
C28 0.031(2) 0.0158(15) 0.0348(18) -0.0059(13) 0.0080(15) -0.0027(13)
C29 0.034(2) 0.0184(16) 0.0267(16) -0.0008(13) 0.0023(15) 0.0016(14)
O18 0.0255(14) 0.0186(11) 0.0252(11) -0.0026(9) 0.0043(10) -0.0014(9)
O19 0.0470(19) 0.0250(13) 0.0558(16) -0.0178(12) 0.0187(14) 0.0006(12)
N3 0.0269(17) 0.0133(12) 0.0192(12) 0.0021(10) 0.0016(11) -0.0005(11)
C30 0.031(2) 0.0148(14) 0.0154(14) -0.0002(11) 0.0027(13) 0.0072(13)
C31 0.029(2) 0.0207(16) 0.0170(14) 0.0001(12) 0.0013(13) 0.0079(14)
C32 0.027(2) 0.036(2) 0.0256(16) 0.0052(14) 0.0027(14) 0.0064(15)
C33 0.034(2) 0.047(2) 0.0277(18) 0.0101(16) -0.0004(16) 0.0176(18)
C34 0.045(3) 0.0325(19) 0.0207(16) 0.0080(14) 0.0044(15) 0.0171(17)
C35 0.040(2) 0.0183(16) 0.0203(15) 0.0047(12) 0.0036(14) 0.0060(14)
C36 0.028(2) 0.0152(15) 0.0192(14) -0.0030(12) 0.0015(13) 0.0017(13)
O20 0.0247(14) 0.0142(10) 0.0237(11) 0.0026(8) -0.0013(10) 0.0008(9)
O21 0.0244(14) 0.0208(12) 0.0328(12) 0.0053(9) -0.0001(10) -0.0002(10)
C37 0.050(3) 0.0153(16) 0.0331(18) 0.0056(13) -0.0091(17) -0.0061(15)
C38 0.033(2) 0.0195(16) 0.0265(16) 0.0025(13) 0.0038(15) -0.0014(14)
O22 0.0303(14) 0.0165(11) 0.0218(10) 0.0030(9) 0.0022(10) -0.0035(9)
O23 0.057(2) 0.0214(13) 0.0444(14) 0.0094(11) -0.0152(14) -0.0193(12)
C39 0.036(2) 0.0331(19) 0.0184(15) 0.0061(13) 0.0086(14) 0.0094(16)
C40 0.032(2) 0.0174(15) 0.0227(15) -0.0001(12) 0.0051(14) -0.0011(13)
O24 0.0311(14) 0.0146(10) 0.0215(10) 0.0022(8) 0.0060(10) 0.0050(9)
O25 0.058(2) 0.0378(15) 0.0293(13) 0.0052(11) 0.0195(13) 0.0186(13)
K1 0.1368(13) 0.0371(5) 0.0347(5) 0.0009(4) 0.0304(6) -0.0014(6)
O51 0.070(4) 0.055(3) 0.040(2) 0.000 0.003(2) 0.000
C51A 0.07(2) 0.19(3) 0.022(10) 0.000 0.013(10) 0.000
C51B 0.080(19) 0.027(7) 0.035(10) 0.000 0.021(9) 0.000
O52 0.216(17) 0.116(11) 0.182(14) 0.014(9) -0.028(13) -0.040(10)
C52 0.225(19) 0.112(10) 0.106(9) 0.000 -0.068(11) 0.000
O53A 0.081(9) 0.028(6) 0.016(4) -0.003(4) -0.016(5) -0.007(5)
O53B 0.15(2) 0.040(9) 0.098(13) 0.030(9) 0.012(12) -0.001(10)
C53 0.077(4) 0.058(3) 0.060(3) 0.028(3) 0.001(3) -0.004(3)
O54 0.054(2) 0.0335(15) 0.0492(16) 0.0084(13) 0.0006(14) -0.0136(13)
C54 0.052(3) 0.042(3) 0.072(3) 0.019(2) -0.003(3) -0.008(2)
O55 0.080(3) 0.109(4) 0.116(4) -0.038(3) -0.028(3) 0.053(3)
C55 0.063(5) 0.143(8) 0.130(7) -0.021(6) -0.002(5) 0.001(5)
O56A 0.074(7) 0.112(9) 0.117(8) -0.009(7) 0.002(6) -0.007(6)
O56B 0.073(6) 0.108(7) 0.058(4) -0.020(4) 0.006(4) 0.013(5)
O57 0.236(10) 0.115(5) 0.159(6) -0.023(5) -0.053(6) 0.012(6)
C57 0.194(11) 0.071(5) 0.093(5) -0.007(4) 0.012(6) 0.004(6)
O58A 0.102(9) 0.156(13) 0.144(10) 0.092(10) -0.033(8) -0.045(9)
C58A 0.065(11) 0.115(16) 0.141(16) 0.075(15) -0.008(11) -0.039(12)
O58B 0.34(6) 0.36(7) 0.59(9) -0.02(6) 0.09(5) 0.11(5)
C58B 0.19(3) 0.15(2) 0.131(18) 0.052(17) -0.017(18) -0.07(2)

loop_
_atom_type_symbol
_atom_type_description
_atom_type_scat_dispersion_real
_atom_type_scat_dispersion_imag
_atom_type_scat_source
C C 0.0033 0.0016 'International Tables Vol C Tables 4.2.6.8 and 6.1.1.4'
H H 0.0000 0.0000 'International Tables Vol C Tables 4.2.6.8 and 6.1.1.4'
N N 0.0061 0.0033 'International Tables Vol C Tables 4.2.6.8 and 6.1.1.4'
O O 0.0106 0.0060 'International Tables Vol C Tables 4.2.6.8 and 6.1.1.4'
Cu Cu 0.3201 1.2651 'International Tables Vol C Tables 4.2.6.8 and 6.1.1.4'
K K 0.2009 0.2494 'International Tables Vol C Tables 4.2.6.8 and 6.1.1.4'

loop_
_geom_angle_atom_site_label_1
_geom_angle_atom_site_label_2
_geom_angle_atom_site_label_3
_geom_angle
_geom_angle_site_symmetry_1
_geom_angle_site_symmetry_3
O8 Cu1 O12 172.94(10) . .
O8 Cu1 O1 92.26(9) . .
O12 Cu1 O1 87.55(9) . .
O8 Cu1 N1 92.14(10) . .
O12 Cu1 N1 87.40(10) . .
O1 Cu1 N1 172.95(9) . .
O8 Cu1 O10 99.71(9) . .
O12 Cu1 O10 87.21(9) . .
O1 Cu1 O10 102.64(8) . .
N1 Cu1 O10 82.02(10) . .
O8 Cu1 O18 84.24(9) . .
O12 Cu1 O18 88.88(9) . .
O1 Cu1 O18 75.78(8) . .
N1 Cu1 O18 99.20(9) . .
O10 Cu1 O18 175.85(8) . .
O8 Cu1 Cu3 131.04(7) . .
O12 Cu1 Cu3 49.43(7) . .
O1 Cu1 Cu3 38.83(5) . .
N1 Cu1 Cu3 136.73(7) . .
O10 Cu1 Cu3 91.67(6) . .
O18 Cu1 Cu3 84.72(5) . .
O8 Cu1 Cu2 84.08(7) . .
O12 Cu1 Cu2 91.45(7) . .
O1 Cu1 Cu2 38.26(6) . .
N1 Cu1 Cu2 137.03(8) . .
O10 Cu1 Cu2 140.86(6) . .
O18 Cu1 Cu2 37.83(5) . .
Cu3 Cu1 Cu2 59.431(13) . .
O14 Cu2 O18 177.76(9) . .
O14 Cu2 O1 92.42(9) . .
O18 Cu2 O1 88.60(9) . .
O14 Cu2 N2 91.86(10) . .
O18 Cu2 N2 86.92(10) . .
O1 Cu2 N2 172.80(9) . .
O14 Cu2 O16 93.68(9) . .
O18 Cu2 O16 88.03(9) . .
O1 Cu2 O16 102.98(8) . .
N2 Cu2 O16 82.51(9) . .
O14 Cu2 O22 86.57(9) . .
O18 Cu2 O22 91.72(9) . .
O1 Cu2 O22 77.11(8) . .
N2 Cu2 O22 97.38(9) . .
O16 Cu2 O22 179.73(8) . .
O14 Cu2 Cu3 85.10(7) . .
O18 Cu2 Cu3 94.46(7) . .
O1 Cu2 Cu3 39.14(6) . .
N2 Cu2 Cu3 135.71(7) . .
O16 Cu2 Cu3 141.76(6) . .
O22 Cu2 Cu3 38.36(6) . .
O14 Cu2 Cu1 130.05(7) . .
O18 Cu2 Cu1 51.15(7) . .
O1 Cu2 Cu1 37.83(6) . .
N2 Cu2 Cu1 138.07(8) . .
O16 Cu2 Cu1 94.37(6) . .
O22 Cu2 Cu1 85.54(6) . .
Cu3 Cu2 Cu1 59.698(13) . .
O20 Cu3 O22 177.51(9) . .
O20 Cu3 O1 93.83(9) . .
O22 Cu3 O1 87.72(9) . .
O20 Cu3 N3 92.54(10) . .
O22 Cu3 N3 85.73(10) . .
O1 Cu3 N3 171.39(9) . .
O20 Cu3 O24 92.55(9) . .
O22 Cu3 O24 89.04(9) . .
O1 Cu3 O24 101.67(8) . .
N3 Cu3 O24 83.82(9) . .
O20 Cu3 O12 88.06(9) . .
O22 Cu3 O12 90.42(9) . .
O1 Cu3 O12 76.21(8) . .
N3 Cu3 O12 98.23(9) . .
O24 Cu3 O12 177.83(8) . .
O20 Cu3 Cu2 132.91(6) . .
O22 Cu3 Cu2 48.83(6) . .
O1 Cu3 Cu2 39.36(6) . .
N3 Cu3 Cu2 134.54(8) . .
O24 Cu3 Cu2 93.14(6) . .
O12 Cu3 Cu2 84.93(5) . .
O20 Cu3 Cu1 86.03(7) . .
O22 Cu3 Cu1 93.99(7) . .
O1 Cu3 Cu1 38.61(6) . .
N3 Cu3 Cu1 136.41(8) . .
O24 Cu3 Cu1 139.77(5) . .
O12 Cu3 Cu1 38.20(5) . .
Cu2 Cu3 Cu1 60.871(13) . .
O3 Cu4 O16 95.72(11) . .
O3 Cu4 O2 78.49(11) . .
O16 Cu4 O2 174.06(11) . .
O3 Cu4 O9 171.61(10) . .
O16 Cu4 O9 92.25(10) . .
O2 Cu4 O9 93.47(10) . .
O3 Cu4 Cu4 38.45(8) . 4_565
O16 Cu4 Cu4 134.17(7) . 4_565
O2 Cu4 Cu4 40.07(7) . 4_565
O9 Cu4 Cu4 133.53(7) . 4_565
O3 Cu4 K1 117.72(11) . .
O16 Cu4 K1 90.80(6) . .
O2 Cu4 K1 90.72(9) . .
O9 Cu4 K1 59.42(7) . .
Cu4 Cu4 K1 109.248(17) 4_565 .
O4 Cu5 O5 76.72(11) . .
O4 Cu5 O15 96.56(11) . .
O5 Cu5 O15 173.18(11) . .
O4 Cu5 O24 173.30(11) . .
O5 Cu5 O24 96.59(10) . .
O15 Cu5 O24 90.14(10) . .
O4 Cu5 Cu5 38.17(8) . 4_565
O5 Cu5 Cu5 38.57(8) . 4_565
O15 Cu5 Cu5 134.73(7) . 4_565
O24 Cu5 Cu5 135.13(7) . 4_565
O6 Cu6 O7 76.85(10) . .
O6 Cu6 O10 170.65(11) . .
O7 Cu6 O10 95.16(10) . .
O6 Cu6 O21 95.61(10) . .
O7 Cu6 O21 172.43(10) . .
O10 Cu6 O21 92.41(10) . .
O6 Cu6 Cu6 38.35(7) . 4_565
O7 Cu6 Cu6 38.51(7) . 4_565
O10 Cu6 Cu6 133.57(7) . 4_565
O21 Cu6 Cu6 133.93(7) . 4_565
C1 O1 Cu1 114.38(18) . .
C1 O1 Cu3 116.07(16) . .
Cu1 O1 Cu3 102.56(9) . .
C1 O1 Cu2 116.48(18) . .
Cu1 O1 Cu2 103.91(9) . .
Cu3 O1 Cu2 101.50(9) . .
C2 O2 Cu4 123.61(15) . 4_565
C2 O2 Cu4 123.61(15) . .
Cu4 O2 Cu4 99.86(15) 4_565 .
C3 O3 Cu4 128.44(8) . 4_565
C3 O3 Cu4 128.44(8) . .
Cu4 O3 Cu4 103.11(16) 4_565 .
C4 O4 Cu5 126.99(10) . 4_565
C4 O4 Cu5 126.99(10) . .
Cu5 O4 Cu5 103.66(16) 4_565 .
C5 O5 Cu5 128.50(8) . .
C5 O5 Cu5 128.50(8) . 4_565
Cu5 O5 Cu5 102.85(15) . 4_565
C6 O6 Cu6 127.44(10) . .
C6 O6 Cu6 127.44(10) . 4_565
Cu6 O6 Cu6 103.29(14) . 4_565
C7 O7 Cu6 128.00(10) . 4_565
C7 O7 Cu6 128.00(10) . .
Cu6 O7 Cu6 102.97(14) 4_565 .
C8 N1 C17 110.2(2) . .
C8 N1 C15 106.6(3) . .
C17 N1 C15 112.5(3) . .
C8 N1 Cu1 116.9(2) . .
C17 N1 Cu1 102.7(2) . .
C15 N1 Cu1 108.02(19) . .
C13 C8 C9 119.4(3) . .
C13 C8 N1 118.0(3) . .
C9 C8 N1 122.5(3) . .
C10 C9 C8 118.0(3) . .
C10 C9 C14 116.2(3) . .
C8 C9 C14 125.8(3) . .
C11 C10 C9 121.9(3) . .
C10 C11 C12 119.6(3) . .
C13 C12 C11 119.8(3) . .
C12 C13 C8 121.2(3) . .
O9 C14 O8 120.4(3) . .
O9 C14 C9 117.1(3) . .
O8 C14 C9 122.5(3) . .
C14 O8 Cu1 120.71(19) . .
C14 O9 Cu4 108.48(19) . .
C14 O9 K1 158.86(19) . .
Cu4 O9 K1 89.63(8) . .
N1 C15 C16 117.8(3) . .
O11 C16 O10 125.5(3) . .
O11 C16 C15 118.1(3) . .
O10 C16 C15 116.3(3) . .
C16 O10 Cu6 113.6(2) . .
C16 O10 Cu1 111.26(19) . .
Cu6 O10 Cu1 135.13(12) . .
N1 C17 C18 114.6(3) . .
O13 C18 O12 125.2(3) . .
O13 C18 C17 118.4(3) . .
O12 C18 C17 116.4(3) . .
C18 O12 Cu1 114.7(2) . .
C18 O12 Cu3 152.4(2) . .
Cu1 O12 Cu3 92.37(9) . .
C19 N2 C28 110.8(2) . .
C19 N2 C26 107.3(3) . .
C28 N2 C26 112.3(2) . .
C19 N2 Cu2 115.68(18) . .
C28 N2 Cu2 103.1(2) . .
C26 N2 Cu2 107.71(19) . .
C24 C19 C20 119.0(3) . .
C24 C19 N2 118.1(3) . .
C20 C19 N2 122.9(3) . .
C21 C20 C19 118.5(3) . .
C21 C20 C25 116.6(3) . .
C19 C20 C25 124.9(3) . .
C22 C21 C20 122.5(3) . .
C21 C22 C23 118.4(4) . .
C24 C23 C22 120.6(3) . .
C23 C24 C19 121.0(3) . .
O14 C25 O15 120.5(3) . .
O14 C25 C20 122.9(3) . .
O15 C25 C20 116.6(3) . .
C25 O14 Cu2 121.94(19) . .
C25 O15 Cu5 110.4(2) . .
N2 C26 C27 115.7(3) . .
O17 C27 O16 124.7(3) . .
O17 C27 C26 119.6(3) . .
O16 C27 C26 115.6(3) . .
C27 O16 Cu4 116.45(19) . .
C27 O16 Cu2 110.68(19) . .
Cu4 O16 Cu2 131.04(11) . .
C27 O17 K1 145.5(2) . .
N2 C28 C29 114.3(3) . .
O19 C29 O18 124.7(4) . .
O19 C29 C28 118.3(3) . .
O18 C29 C28 116.9(3) . .
C29 O18 Cu2 114.4(2) . .
C29 O18 Cu1 152.3(2) . .
Cu2 O18 Cu1 91.02(8) . .
C30 N3 C39 107.8(2) . .
C30 N3 C37 110.4(3) . .
C39 N3 C37 112.2(3) . .
C30 N3 Cu3 116.6(2) . .
C39 N3 Cu3 107.49(19) . .
C37 N3 Cu3 102.34(18) . .
C31 C30 C35 119.5(3) . .
C31 C30 N3 122.8(3) . .
C35 C30 N3 117.6(3) . .
C30 C31 C32 118.3(3) . .
C30 C31 C36 126.2(3) . .
C32 C31 C36 115.5(3) . .
C33 C32 C31 121.6(4) . .
C32 C33 C34 119.6(3) . .
C35 C34 C33 119.6(3) . .
C34 C35 C30 121.4(4) . .
O21 C36 O20 121.2(3) . .
O21 C36 C31 117.1(3) . .
O20 C36 C31 121.7(3) . .
C36 O20 Cu3 122.72(19) . .
C36 O21 Cu6 110.7(2) . .
C38 C37 N3 113.6(3) . .
O23 C38 O22 124.1(3) . .
O23 C38 C37 119.4(3) . .
O22 C38 C37 116.4(3) . .
C38 O22 Cu3 114.7(2) . .
C38 O22 Cu2 148.3(2) . .
Cu3 O22 Cu2 92.82(8) . .
N3 C39 C40 119.4(3) . .
O25 C40 O24 125.0(3) . .
O25 C40 C39 116.9(3) . .
O24 C40 C39 118.1(3) . .
C40 O24 Cu5 115.4(2) . .
C40 O24 Cu3 110.1(2) . .
Cu5 O24 Cu3 133.46(10) . .
C40 O25 K1 160.0(2) . 1_556
O56B K1 O53A 127.6(4) . .
O56B K1 O17 98.7(2) . .
O53A K1 O17 88.2(4) . .
O56B K1 O53B 124.6(6) . .
O53A K1 O53B 3.0(8) . .
O17 K1 O53B 88.9(5) . .
O56B K1 O25 88.51(19) . 1_554
O53A K1 O25 76.9(3) . 1_554
O17 K1 O25 164.83(10) . 1_554
O53B K1 O25 76.0(5) . 1_554
O56B K1 O51 81.7(2) . .
O53A K1 O51 147.9(4) . .
O17 K1 O51 101.30(11) . .
O53B K1 O51 150.3(7) . .
O25 K1 O51 92.90(11) 1_554 .
O56B K1 O56A 37.1(3) . .
O53A K1 O56A 93.9(3) . .
O17 K1 O56A 116.6(2) . .
O53B K1 O56A 91.0(5) . .
O25 K1 O56A 62.7(2) 1_554 .
O51 K1 O56A 108.5(2) . .
O56B K1 O52 36.5(3) . .
O53A K1 O52 145.1(5) . .
O17 K1 O52 70.8(3) . .
O53B K1 O52 143.2(7) . .
O25 K1 O52 120.8(3) 1_554 .
O51 K1 O52 65.9(3) . .
O56A K1 O52 72.7(4) . .
O56B K1 O9 150.63(19) . .
O53A K1 O9 78.6(3) . .
O17 K1 O9 65.72(7) . .
O53B K1 O9 81.5(5) . .
O25 K1 O9 112.97(9) 1_554 .
O51 K1 O9 77.62(10) . .
O56A K1 O9 172.2(2) . .
O52 K1 O9 114.7(3) . .
C51B O51 C51A 10(3) . .
C51B O51 K1 96.7(4) . 4_565
C51A O51 K1 99.4(4) . 4_565
C51B O51 K1 96.7(4) . .
C51A O51 K1 99.4(4) . .
K1 O51 K1 145.3(2) 4_565 .
O51 C51A K1 54.0(6) . 4_565
O51 C51A K1 54.0(6) . .
K1 C51A K1 103.0(11) 4_565 .
O51 C51B K1 59.6(6) . 4_565
O51 C51B K1 59.6(6) . .
K1 C51B K1 112.0(10) 4_565 .
O52 O52 C52 63.1(6) 4_565 .
O52 O52 K1 130.3(3) 4_565 .
C52 O52 K1 115.2(10) . .
O52 C52 O52 53.8(12) 4_565 .
C53 O53A K1 129.6(8) . .
C53 O53B K1 123.7(13) . .
O53A C53 O53B 6.2(14) . .
C56A O56A K1 120.3(10) . .
C56B O56B K1 114.7(8) . .
O56B C56B K1 43.4(6) . .

loop_
_geom_bond_atom_site_label_1
_geom_bond_atom_site_label_2
_geom_bond_distance
_geom_bond_site_symmetry_2
Cu1 O8 1.939(2) .
Cu1 O12 1.942(2) .
Cu1 O1 2.006(2) .
Cu1 N1 2.046(3) .
Cu1 O10 2.269(2) .
Cu1 O18 2.472(2) .
Cu1 Cu3 3.1372(6) .
Cu1 Cu2 3.1741(6) .
Cu2 O14 1.926(2) .
Cu2 O18 1.947(2) .
Cu2 O1 2.025(2) .
Cu2 N2 2.048(3) .
Cu2 O16 2.247(2) .
Cu2 O22 2.358(2) .
Cu2 Cu3 3.1287(5) .
Cu3 O20 1.925(2) .
Cu3 O22 1.944(2) .
Cu3 O1 2.0154(19) .
Cu3 N3 2.055(2) .
Cu3 O24 2.264(2) .
Cu3 O12 2.385(2) .
Cu4 O3 1.906(2) .
Cu4 O16 1.939(2) .
Cu4 O2 1.950(2) .
Cu4 O9 1.965(2) .
Cu4 Cu4 2.9852(7) 4_565
Cu4 K1 3.8209(12) .
Cu5 O4 1.912(2) .
Cu5 O5 1.922(2) .
Cu5 O15 1.965(2) .
Cu5 O24 1.976(2) .
Cu5 Cu5 3.0060(7) 4_565
Cu6 O6 1.9122(19) .
Cu6 O7 1.9163(19) .
Cu6 O10 1.957(2) .
Cu6 O21 1.976(2) .
Cu6 Cu6 2.9989(8) 4_565
O1 C1 1.452(3) .
O2 C2 1.413(7) .
O2 Cu4 1.950(2) 4_565
O3 C3 1.424(6) .
O3 Cu4 1.906(2) 4_565
O4 C4 1.437(6) .
O4 Cu5 1.912(2) 4_565
O5 C5 1.418(6) .
O5 Cu5 1.922(2) 4_565
O6 C6 1.411(6) .
O6 Cu6 1.9122(19) 4_565
O7 C7 1.412(6) .
O7 Cu6 1.9163(19) 4_565
N1 C8 1.477(4) .
N1 C17 1.504(4) .
N1 C15 1.507(5) .
C8 C13 1.395(5) .
C8 C9 1.410(5) .
C9 C10 1.400(4) .
C9 C14 1.504(4) .
C10 C11 1.380(5) .
C11 C12 1.385(5) .
C12 C13 1.381(5) .
C14 O9 1.269(4) .
C14 O8 1.271(4) .
O9 K1 3.290(3) .
C15 C16 1.520(5) .
C16 O11 1.228(4) .
C16 O10 1.290(4) .
C17 C18 1.529(5) .
C18 O13 1.230(4) .
C18 O12 1.276(4) .
N2 C19 1.474(4) .
N2 C28 1.508(4) .
N2 C26 1.511(4) .
C19 C24 1.404(4) .
C19 C20 1.410(4) .
C20 C21 1.389(5) .
C20 C25 1.512(4) .
C21 C22 1.388(5) .
C22 C23 1.392(5) .
C23 C24 1.377(5) .
C25 O14 1.268(4) .
C25 O15 1.269(4) .
C26 C27 1.528(5) .
C27 O17 1.227(4) .
C27 O16 1.285(4) .
O17 K1 2.681(3) .
C28 C29 1.519(5) .
C29 O19 1.235(4) .
C29 O18 1.283(4) .
N3 C30 1.475(4) .
N3 C39 1.505(4) .
N3 C37 1.514(4) .
C30 C31 1.392(5) .
C30 C35 1.409(4) .
C31 C32 1.409(5) .
C31 C36 1.518(4) .
C32 C33 1.387(5) .
C33 C34 1.389(6) .
C34 C35 1.376(5) .
C36 O21 1.260(4) .
C36 O20 1.272(4) .
C37 C38 1.511(5) .
C38 O23 1.234(4) .
C38 O22 1.283(4) .
C39 C40 1.532(5) .
C40 O25 1.231(4) .
C40 O24 1.278(4) .
O25 K1 2.744(3) 1_556
K1 O56B 2.569(9) .
K1 O53A 2.616(18) .
K1 O53B 2.69(2) .
K1 O25 2.744(3) 1_554
K1 O51 2.883(2) .
K1 O56A 3.049(10) .
K1 O52 3.183(19) .
O51 C51B 1.34(3) .
O51 C51A 1.60(4) .
O51 K1 2.883(2) 4_565
C51A K1 3.52(3) 4_565
C51B K1 3.320(19) 4_565
O52 O52 1.39(3) 4_565
O52 C52 1.532(19) .
C52 O52 1.532(19) 4_565
O53A C53 1.432(17) .
O53B C53 1.45(2) .
O54 C54 1.443(6) .
O55 C55 1.434(11) .
O56A C56A 1.302(19) .
O56B C56B 1.389(16) .
O57 C57 1.309(11) .
O58A C58A 1.33(2) .
O58B C58B 1.70(6) .
